data_2107133
loop_
_publ_author_name
'Quarton, M.'
'Angenault, J.'
'Rimsky, A.'

_publ_section_title
;
 Structure cristalline de alpha-Hg2 V2 O7
;
_journal_name_full 'Acta Crystallographica B (24,1968-38,1982)'
_journal_page_first 567
_journal_page_last 573
_journal_volume 29
_journal_year 1973
_chemical_formula_sum 'Hg2 O7 V2'
_chemical_name_systematic 'Hg2 V2 O7'
_space_group_IT_number 62
_symmetry_space_group_name_Hall '-P 2ac 2n'
_symmetry_space_group_name_H-M 'P n m a'
_cell_angle_alpha 90
_cell_angle_beta 90
_cell_angle_gamma 90
_cell_formula_units_Z 4
_cell_length_a 7.156
_cell_length_b 3.636
_cell_length_c 21.52
_cell_volume 559.934
_citation_journal_id_ASTM ACBCAR
_cod_data_source_file Quarton_ACBCAR_1973_646.cif
_cod_data_source_block Hg2O7V2
_cod_original_cell_volume 559.9335
_cod_database_code 2107133

loop_
_symmetry_equiv_pos_as_xyz
x,y,z
-x+1/2,-y,z+1/2
x+1/2,-y+1/2,-z+1/2
-x,y+1/2,-z
-x,-y,-z
x-1/2,y,-z-1/2
-x-1/2,y-1/2,z-1/2
x,-y-1/2,z

loop_
_atom_site_label
_atom_site_type_symbol
_atom_site_fract_x
_atom_site_fract_y
_atom_site_fract_z
_atom_site_occupancy
_atom_site_U_iso_or_equiv
O2 O-2 0.857 0.75 0.1773 1 0.0
V2 V+5 0.1931 0.25 0.0195 1 0.0
O3 O-2 0.2318 0.75 0.1604 1 0.0
O5 O-2 0.03 0.25 0.0952 1 0.0
Hg1 Hg+2 0.2724 0.25 0.246 1 0.0
O6 O-2 0.3958 0.25 0.0535 1 0.0
O4 O-2 0.1215 0.75 0.0305 1 0.0
O1 O-2 0.5284 0.25 0.199 1 0.0
V1 V+5 0.0267 0.75 0.1178 1 0.0
O7 O-2 0.2412 0.25 0.9387 1 0.0
Hg2 Hg+2 0.463 0.25 0.871 1 0.0
